data_1553645
loop_
_publ_author_name
'Thorarinsdottir, Agnes E.'
'Gaudette, Alexandra I.'
'Harris, T. David'

_publ_section_title
;
 Spin-crossover and high-spin iron(ii) complexes as chemical shift
 <sup>19</sup>F magnetic resonance thermometers.
;
_journal_issue 3
_journal_name_full 'Chemical science'
_journal_page_first 2448
_journal_page_last 2456
_journal_paper_doi 10.1039/c6sc04287b
_journal_volume 8
_journal_year 2017
_chemical_absolute_configuration unk
_chemical_formula_moiety '1(C25 H30 F2 N6 Zn), 2(B F4)'
_chemical_formula_sum 'C25 H30 B2 F10 N6 Zn'
_chemical_formula_weight 691.54
_space_group_crystal_system monoclinic
_space_group_IT_number 7
_space_group_name_Hall 'P -2yc'
_space_group_name_H-M_alt 'P 1 c 1'
_atom_sites_solution_hydrogens geom
_atom_sites_solution_primary direct
_audit_creation_date 2016-08-01
_audit_creation_method
;
Olex2 1.2
(compiled 2016.02.19 svn.r3266 for OlexSys, GUI svn.r5155)
;
_audit_update_record
;
2016-09-20 deposited with the CCDC.
2017-01-06 downloaded from the CCDC.
;
_cell_angle_alpha 90
_cell_angle_beta 90.8750(10)
_cell_angle_gamma 90
_cell_formula_units_Z 4
_cell_length_a 13.6092(4)
_cell_length_b 14.5112(4)
_cell_length_c 14.1222(4)
_cell_measurement_reflns_used 9672
_cell_measurement_temperature 100
_cell_measurement_theta_max 60.095
_cell_measurement_theta_min 5.611
_cell_volume 2788.61(14)
_computing_cell_refinement 'SAINT V8.34A (Bruker, 2013)'
_computing_data_collection 'APEX2 V2014.11-0 (Bruker, 2014)'
_computing_data_reduction 'Bruker SAINT'
_computing_molecular_graphics 'Olex2 (Dolomanov et al., 2009)'
_computing_publication_material 'Olex2 (Dolomanov et al., 2009)'
_computing_structure_refinement 'XL (Sheldrick, 2008)'
_computing_structure_solution 'XT (Sheldrick, 2015)'
_diffrn_ambient_temperature 99.87
_diffrn_detector_area_resol_mean 8
_diffrn_measured_fraction_theta_full 0.999
_diffrn_measured_fraction_theta_max 0.996
_diffrn_measurement_device_type 'Bruker Kappa APEX CCD area detector'
_diffrn_measurement_method '\w and \f scans'
_diffrn_radiation_monochromator graphite
_diffrn_radiation_type MoK\a
_diffrn_radiation_wavelength 0.71073
_diffrn_reflns_av_R_equivalents 0.0355
_diffrn_reflns_av_unetI/netI 0.0382
_diffrn_reflns_Laue_measured_fraction_full 0.999
_diffrn_reflns_Laue_measured_fraction_max 0.996
_diffrn_reflns_limit_h_max 19
_diffrn_reflns_limit_h_min -19
_diffrn_reflns_limit_k_max 20
_diffrn_reflns_limit_k_min -20
_diffrn_reflns_limit_l_max 19
_diffrn_reflns_limit_l_min -19
_diffrn_reflns_number 80246
_diffrn_reflns_point_group_measured_fraction_full 0.998
_diffrn_reflns_point_group_measured_fraction_max 0.992
_diffrn_reflns_theta_full 26.000
_diffrn_reflns_theta_max 30.218
_diffrn_reflns_theta_min 2.495
_diffrn_source 'sealed tube'
_exptl_absorpt_coefficient_mu 0.977
_exptl_absorpt_correction_T_max 0.7460
_exptl_absorpt_correction_T_min 0.6857
_exptl_absorpt_correction_type multi-scan
_exptl_absorpt_process_details
;
SADABS-2014/5 (Bruker,2014/5) was used for absorption correction.
wR2(int) was 0.0779 before and 0.0543 after correction.
The Ratio of minimum to maximum transmission is 0.9192.
The \l/2 correction factor is Not present.
;
_exptl_crystal_colour colorless
_exptl_crystal_colour_primary colourless
_exptl_crystal_density_diffrn 1.647
_exptl_crystal_description plate
_exptl_crystal_F_000 1408
_exptl_crystal_recrystallization_method
'Colorless plates were grown by vapor diffusion of diethyl ether into a concentrated light orange solution of the complex in methanol/acetonitrile 2:1'
_exptl_crystal_size_max 0.275
_exptl_crystal_size_mid 0.257
_exptl_crystal_size_min 0.1
_refine_diff_density_max 1.187
_refine_diff_density_min -0.561
_refine_diff_density_rms 0.075
_refine_ls_abs_structure_details
;
 Flack x determined using 6399 quotients [(I+)-(I-)]/[(I+)+(I-)]
 (Parsons, Flack and Wagner, Acta Cryst. B69 (2013) 249-259).
;
_refine_ls_abs_structure_Flack 0.020(3)
_refine_ls_extinction_method none
_refine_ls_goodness_of_fit_ref 1.025
_refine_ls_hydrogen_treatment constr
_refine_ls_matrix_type full
_refine_ls_number_parameters 842
_refine_ls_number_reflns 16461
_refine_ls_number_restraints 393
_refine_ls_restrained_S_all 1.056
_refine_ls_R_factor_all 0.0511
_refine_ls_R_factor_gt 0.0429
_refine_ls_shift/su_max 0.001
_refine_ls_shift/su_mean 0.000
_refine_ls_structure_factor_coef Fsqd
_refine_ls_weighting_details 'w=1/[\s^2^(Fo^2^)+(0.0492P)^2^+2.5797P] where P=(Fo^2^+2Fc^2^)/3'
_refine_ls_weighting_scheme calc
_refine_ls_wR_factor_gt 0.1042
_refine_ls_wR_factor_ref 0.1088
_reflns_Friedel_coverage 0.990
_reflns_Friedel_fraction_full 0.998
_reflns_Friedel_fraction_max 0.988
_reflns_number_gt 14525
_reflns_number_total 16461
_reflns_threshold_expression 'I > 2\s(I)'
_cod_data_source_file c6sc04287b2.cif
_cod_data_source_block aet-18_monoclinic
_cod_database_code 1553645
_shelx_space_group_comment
;
The symmetry employed for this shelxl refinement is uniquely defined
by the following loop, which should always be used as a source of
symmetry information in preference to the above space-group names.
They are only intended as comments.
;
_shelx_estimated_absorpt_t_max 0.909
_shelx_estimated_absorpt_t_min 0.775
_olex2_refinement_description
;
1. Fixed Uiso
 At 1.2 times of:
  All C(H) groups, All C(H,H) groups
 At 1.5 times of:
  All C(H,H,H) groups
2. Restrained distances
 C52-C51
 1.5 with sigma of 0.01
 C38-C37
 1.5 with sigma of 0.01
 C44-C45
 1.5 with sigma of 0.01
3. Uiso/Uaniso restraints and constraints
Uanis(F23) = Uanis(F24) = Uanis(F22)
4. Rigid body (RIGU) restrains
 Zn2, N7, N8, N9, N10, N11, N12, C26, C31, C32, C27, C28, C39, C29, C30, C46,
 C47, C51, C33, C37, C40, C44, H26a, H26b, H31a, H31b, H32a, H32b, H27a, H27b,
 H28a, H28b, H39a, H39b, H29a, H29b, H30a, H30b, H46a, H46b, C48, C50, C52, C34,
  C36, C38, C41, C43, C45, C49, F4, F3, C35, H36, F5, C42, H49, H35, H41
 with sigma for 1-2 distances of 0.004 and sigma for 1-3 distances of 0.004
5. Others
 1*[Sof(F3)+Sof(H34)+Sof(H37)+Sof(C38)+Sof(H38a)+Sof(H38b)+Sof(H38c)]+1*
 [Sof(F5)+Sof(H41)+Sof(H44)+Sof(C45)+Sof(H45a)+Sof(H45b)+Sof(H45c)]+1*[Sof(H48)+
 Sof(H51)+Sof(C52)+Sof(H52a)+Sof(H52b)+Sof(H52c)+Sof(F4)]=2 with esd of 0.001
 Sof(F22)=Sof(F23)=Sof(F24)=1-FVAR(1)
 Sof(F18)=Sof(F19)=Sof(F20)=FVAR(1)
 Sof(H34)=Sof(C38)=Sof(H38a)=Sof(H38b)=Sof(H38c)=1-FVAR(2)
 Sof(F3)=Sof(H37)=FVAR(2)
 Sof(H41)=Sof(C45)=Sof(H45a)=Sof(H45b)=Sof(H45c)=1-FVAR(3)
 Sof(F5)=Sof(H44)=FVAR(3)
 Sof(H48)=Sof(C52)=Sof(H52a)=Sof(H52b)=Sof(H52c)=1-FVAR(4)
 Sof(H51)=Sof(F4)=FVAR(4)
6.a Secondary CH2 refined with riding coordinates:
 C1(H1a,H1b), C2(H2a,H2b), C3(H3a,H3b), C4(H4a,H4b), C5(H5a,H5b), C6(H6a,H6b),
 C7(H7a,H7b), C14(H14a,H14b), C20(H20a,H20b), C26(H26a,H26b), C27(H27a,H27b),
 C28(H28a,H28b), C29(H29a,H29b), C30(H30a,H30b), C31(H31a,H31b), C32(H32a,H32b),
  C39(H39a,H39b), C46(H46a,H46b)
6.b Me refined with riding coordinates:
 C52(H52a,H52b,H52c)
6.c Aromatic/amide H refined with riding coordinates:
 C9(H9), C10(H10), C11(H11), C17(H17), C18(H18), C19(H19), C23(H23), C24(H24),
 C25(H25), C41(H41), C42(H42), C43(H43), C44(H44), C34(H34), C35(H35), C36(H36),
  C37(H37), C48(H48), C49(H49), C50(H50), C51(H51)
6.d Idealised Me refined as rotating group:
 C13(H13a,H13b,H13c), C45(H45a,H45b,H45c), C38(H38a,H38b,H38c)
;
_shelx_shelxl_version_number 2014/7
_olex2_date_sample_completion 2016-07-25
_olex2_date_sample_data_collection 2016-07-24
_olex2_date_sample_submission 2016-07-24
_olex2_exptl_crystal_mounting_method 'Crystal was mounted in Paratone-N oil'
_olex2_submission_original_sample_id aet18
_olex2_submission_special_instructions 'No special instructions were received'

loop_
_space_group_symop_operation_xyz
'x, y, z'
'x, -y, z+1/2'

loop_
_atom_site_label
_atom_site_type_symbol
_atom_site_fract_x
_atom_site_fract_y
_atom_site_fract_z
_atom_site_U_iso_or_equiv
_atom_site_adp_type
_atom_site_occupancy
_atom_site_site_symmetry_order
_atom_site_calc_flag
_atom_site_refinement_flags_posn
_atom_site_refinement_flags_adp
_atom_site_refinement_flags_occupancy
_atom_site_disorder_assembly
_atom_site_disorder_group
Zn1 Zn 0.27404(3) 0.25775(3) 0.55280(3) 0.01810(10) Uani 1 1 d . . . . .
F1 F 0.1912(3) -0.0661(2) 0.6973(3) 0.0601(10) Uani 1 1 d . . . . .
F2 F 0.6521(2) 0.3355(3) 0.5539(2) 0.0433(8) Uani 1 1 d . . . . .
N1 N 0.1621(2) 0.3621(2) 0.5797(2) 0.0237(6) Uani 1 1 d . . . . .
N2 N 0.2338(3) 0.2197(2) 0.6986(2) 0.0252(7) Uani 1 1 d . . . . .
N3 N 0.3613(2) 0.3594(2) 0.6365(2) 0.0208(6) Uani 1 1 d . . . . .
N4 N 0.2270(3) 0.2988(3) 0.4072(3) 0.0282(7) Uani 1 1 d . . . . .
N5 N 0.2139(3) 0.1203(3) 0.5368(3) 0.0272(7) Uani 1 1 d . . . . .
N6 N 0.4252(2) 0.2157(2) 0.5336(2) 0.0204(6) Uani 1 1 d . . . . .
C1 C 0.1122(3) 0.3434(3) 0.6705(3) 0.0306(9) Uani 1 1 d . . . . .
H1A H 0.0409 0.3556 0.6629 0.037 Uiso 1 1 calc R . . . .
H1B H 0.1384 0.3852 0.7202 0.037 Uiso 1 1 calc R . . . .
C2 C 0.1278(3) 0.2440(3) 0.7009(3) 0.0308(9) Uani 1 1 d . . . . .
H2A H 0.1030 0.2353 0.7658 0.037 Uiso 1 1 calc R . . . .
H2B H 0.0903 0.2026 0.6580 0.037 Uiso 1 1 calc R . . . .
C3 C 0.2940(4) 0.2712(4) 0.7711(3) 0.0269(9) Uani 1 1 d . . . . .
H3A H 0.2538 0.3209 0.7988 0.032 Uiso 1 1 calc R . . . .
H3B H 0.3138 0.2287 0.8228 0.032 Uiso 1 1 calc R . . . .
C4 C 0.3841(3) 0.3121(3) 0.7281(3) 0.0250(8) Uani 1 1 d . . . . .
H4A H 0.4137 0.3570 0.7730 0.030 Uiso 1 1 calc R . . . .
H4B H 0.4328 0.2627 0.7173 0.030 Uiso 1 1 calc R . . . .
C5 C 0.3047(3) 0.4456(3) 0.6502(3) 0.0274(8) Uani 1 1 d . . . . .
H5A H 0.3481 0.4995 0.6409 0.033 Uiso 1 1 calc R . . . .
H5B H 0.2797 0.4479 0.7157 0.033 Uiso 1 1 calc R . . . .
C6 C 0.2188(3) 0.4498(3) 0.5800(3) 0.0277(8) Uani 1 1 d . . . . .
H6A H 0.1748 0.5014 0.5971 0.033 Uiso 1 1 calc R . . . .
H6B H 0.2439 0.4617 0.5157 0.033 Uiso 1 1 calc R . . . .
C7 C 0.0924(3) 0.3602(3) 0.4994(3) 0.0282(8) Uani 1 1 d . . . . .
H7A H 0.0558 0.4191 0.4971 0.034 Uiso 1 1 calc R . . . .
H7B H 0.0443 0.3100 0.5092 0.034 Uiso 1 1 calc R . . . .
C8 C 0.1419(3) 0.3457(3) 0.4067(3) 0.0265(8) Uani 1 1 d . . . . .
C9 C 0.0950(4) 0.3760(3) 0.3243(3) 0.0351(10) Uani 1 1 d . . . . .
H9 H 0.0365 0.4114 0.3278 0.042 Uiso 1 1 calc R . . . .
C10 C 0.1333(4) 0.3548(4) 0.2387(3) 0.0398(11) Uani 1 1 d . . . . .
H10 H 0.1015 0.3736 0.1816 0.048 Uiso 1 1 calc R . . . .
C11 C 0.2187(4) 0.3056(4) 0.2373(3) 0.0433(12) Uani 1 1 d . . . . .
H11 H 0.2465 0.2894 0.1783 0.052 Uiso 1 1 calc R . . . .
C12 C 0.2657(4) 0.2788(4) 0.3214(4) 0.0369(11) Uani 1 1 d . . . . .
C13 C 0.3573(4) 0.2255(5) 0.3155(4) 0.0519(15) Uani 1 1 d . . . . .
H13A H 0.4082 0.2548 0.3551 0.078 Uiso 1 1 calc GR . . . .
H13B H 0.3788 0.2237 0.2497 0.078 Uiso 1 1 calc GR . . . .
H13C H 0.3459 0.1626 0.3380 0.078 Uiso 1 1 calc GR . . . .
C14 C 0.2502(4) 0.1199(3) 0.7068(3) 0.0329(9) Uani 1 1 d . . . . .
H14A H 0.2137 0.0955 0.7615 0.039 Uiso 1 1 calc R . . . .
H14B H 0.3210 0.1076 0.7177 0.039 Uiso 1 1 calc R . . . .
C15 C 0.2158(3) 0.0720(3) 0.6173(4) 0.0319(9) Uani 1 1 d . . . . .
C16 C 0.1880(4) -0.0199(3) 0.6171(5) 0.0433(13) Uani 1 1 d . . . . .
C17 C 0.1589(4) -0.0630(4) 0.5334(5) 0.0495(16) Uani 1 1 d . . . . .
H17 H 0.1418 -0.1264 0.5323 0.059 Uiso 1 1 calc R . . . .
C18 C 0.1557(4) -0.0116(4) 0.4533(5) 0.0482(15) Uani 1 1 d . . . . .
H18 H 0.1344 -0.0385 0.3951 0.058 Uiso 1 1 calc R . . . .
C19 C 0.1833(3) 0.0793(4) 0.4562(4) 0.0370(11) Uani 1 1 d . . . . .
H19 H 0.1806 0.1144 0.3995 0.044 Uiso 1 1 calc R . . . .
C20 C 0.4514(3) 0.3745(3) 0.5829(3) 0.0249(8) Uani 1 1 d . . . . .
H20A H 0.5012 0.4058 0.6234 0.030 Uiso 1 1 calc R . . . .
H20B H 0.4372 0.4143 0.5274 0.030 Uiso 1 1 calc R . . . .
C21 C 0.4900(3) 0.2834(3) 0.5508(3) 0.0230(8) Uani 1 1 d . . . . .
C22 C 0.5894(3) 0.2672(3) 0.5375(3) 0.0306(9) Uani 1 1 d . . . . .
C23 C 0.6236(3) 0.1835(4) 0.5068(3) 0.0348(10) Uani 1 1 d . . . . .
H23 H 0.6918 0.1733 0.4979 0.042 Uiso 1 1 calc R . . . .
C24 C 0.5565(3) 0.1153(3) 0.4894(3) 0.0332(10) Uani 1 1 d . . . . .
H24 H 0.5772 0.0565 0.4678 0.040 Uiso 1 1 calc R . . . .
C25 C 0.4580(3) 0.1329(3) 0.5039(3) 0.0268(8) Uani 1 1 d . . . . .
H25 H 0.4117 0.0850 0.4926 0.032 Uiso 1 1 calc R . . . .
Zn2 Zn 0.72286(3) 0.75521(3) 0.56481(3) 0.02147(11) Uani 1 1 d . U . . .
F3 F 0.3474(3) 0.8358(3) 0.5544(3) 0.0317(11) Uani 0.700(8) 1 d . U P A 2
F5 F 0.8054(5) 0.4305(4) 0.7008(7) 0.089(3) Uani 0.660(10) 1 d . U P B 1
N7 N 0.6400(2) 0.8580(2) 0.6453(2) 0.0219(6) Uani 1 1 d . U . . .
N8 N 0.7675(3) 0.7183(3) 0.7096(3) 0.0282(7) Uani 1 1 d . U . . .
N9 N 0.8386(3) 0.8587(2) 0.5901(3) 0.0247(7) Uani 1 1 d . U . . .
N10 N 0.7603(3) 0.7988(3) 0.4237(3) 0.0360(9) Uani 1 1 d . U . . .
N11 N 0.5711(2) 0.7166(3) 0.5363(2) 0.0245(7) Uani 1 1 d . U . . .
N12 N 0.7849(3) 0.6156(4) 0.5500(4) 0.0482(12) Uani 1 1 d . U . . .
C40 C 0.7839(4) 0.5696(4) 0.6304(6) 0.0548(15) Uani 1 1 d . U . . .
C41 C 0.8110(5) 0.4777(5) 0.6331(9) 0.088(2) Uani 1 1 d . U . . .
H41 H 0.8109 0.4442 0.6909 0.106 Uiso 0.340(10) 1 calc R U P B 4
C42 C 0.8391(5) 0.4348(6) 0.5470(10) 0.098(3) Uani 1 1 d . U . . .
H42 H 0.8534 0.3708 0.5455 0.118 Uiso 1 1 calc R . . . .
C43 C 0.8451(5) 0.4853(8) 0.4687(10) 0.105(3) Uani 1 1 d . U . . .
H43 H 0.8695 0.4598 0.4118 0.127 Uiso 1 1 calc R . . . .
C44 C 0.8159(4) 0.5722(7) 0.4727(6) 0.087(3) Uani 1 1 d D U . . .
H44 H 0.8171 0.6067 0.4155 0.104 Uiso 0.660(10) 1 calc R . P B 10
C26 C 0.6180(3) 0.8112(3) 0.7365(3) 0.0272(8) Uani 1 1 d . U . . .
H26A H 0.5694 0.7615 0.7250 0.033 Uiso 1 1 calc R U . . .
H26B H 0.5887 0.8561 0.7807 0.033 Uiso 1 1 calc R U . . .
C27 C 0.7098(4) 0.7711(4) 0.7807(3) 0.0330(10) Uani 1 1 d . U . . .
H27A H 0.7510 0.8214 0.8072 0.040 Uiso 1 1 calc R U . . .
H27B H 0.6918 0.7296 0.8334 0.040 Uiso 1 1 calc R U . . .
C28 C 0.8733(4) 0.7413(3) 0.7130(4) 0.0350(10) Uani 1 1 d . U . . .
H28A H 0.9094 0.6984 0.6717 0.042 Uiso 1 1 calc R U . . .
H28B H 0.8988 0.7334 0.7786 0.042 Uiso 1 1 calc R U . . .
C29 C 0.8914(3) 0.8396(3) 0.6811(3) 0.0322(9) Uani 1 1 d . U . . .
H29A H 0.8686 0.8829 0.7302 0.039 Uiso 1 1 calc R U . . .
H29B H 0.9628 0.8493 0.6729 0.039 Uiso 1 1 calc R U . . .
C30 C 0.7834(3) 0.9469(3) 0.5909(3) 0.0282(8) Uani 1 1 d . U . . .
H30A H 0.7577 0.9600 0.5264 0.034 Uiso 1 1 calc R U . . .
H30B H 0.8285 0.9975 0.6094 0.034 Uiso 1 1 calc R U . . .
C31 C 0.6982(3) 0.9437(3) 0.6595(3) 0.0266(8) Uani 1 1 d . U . . .
H31A H 0.7240 0.9460 0.7254 0.032 Uiso 1 1 calc R U . . .
H31B H 0.6554 0.9981 0.6492 0.032 Uiso 1 1 calc R U . . .
C32 C 0.5489(3) 0.8746(3) 0.5899(3) 0.0267(8) Uani 1 1 d . U . . .
H32A H 0.5630 0.9149 0.5352 0.032 Uiso 1 1 calc R U . . .
H32B H 0.5001 0.9061 0.6299 0.032 Uiso 1 1 calc R U . . .
C33 C 0.5077(3) 0.7847(4) 0.5555(3) 0.0263(8) Uani 1 1 d . U . . .
C34 C 0.4080(3) 0.7723(4) 0.5390(3) 0.0361(10) Uani 1 1 d . U . . .
H34 H 0.3634 0.8208 0.5524 0.043 Uiso 0.300(8) 1 calc R . P A 1
C35 C 0.3726(4) 0.6889(4) 0.5029(3) 0.0411(11) Uani 1 1 d . U . . .
H35 H 0.3042 0.6801 0.4916 0.049 Uiso 1 1 calc R U . . .
C36 C 0.4374(4) 0.6211(4) 0.4844(3) 0.0426(12) Uani 1 1 d . U . . .
H36 H 0.4155 0.5637 0.4594 0.051 Uiso 1 1 calc R U . . .
C37 C 0.5357(4) 0.6364(3) 0.5024(3) 0.0348(10) Uani 1 1 d D U . . .
H37 H 0.5807 0.5880 0.4902 0.042 Uiso 0.700(8) 1 calc R . P A 2
C39 C 0.7492(5) 0.6195(4) 0.7187(4) 0.0463(12) Uani 1 1 d . U . . .
H39A H 0.6781 0.6085 0.7271 0.056 Uiso 1 1 calc R U . . .
H39B H 0.7847 0.5953 0.7751 0.056 Uiso 1 1 calc R U . . .
C45 C 0.8093(18) 0.6035(17) 0.3772(11) 0.101(6) Uani 0.340(10) 1 d D U P B 6
H45A H 0.7470 0.5829 0.3487 0.152 Uiso 0.340(10) 1 calc GR . P B 6
H45B H 0.8641 0.5782 0.3413 0.152 Uiso 0.340(10) 1 calc GR . P B 6
H45C H 0.8123 0.6710 0.3760 0.152 Uiso 0.340(10) 1 calc GR . P B 6
C46 C 0.9054(3) 0.8557(3) 0.5095(3) 0.0303(9) Uani 1 1 d . U . . .
H46A H 0.9542 0.8059 0.5193 0.036 Uiso 1 1 calc R U . . .
H46B H 0.9412 0.9149 0.5050 0.036 Uiso 1 1 calc R U . . .
C47 C 0.8483(4) 0.8388(3) 0.4188(3) 0.0309(9) Uani 1 1 d . U . . .
C48 C 0.8875(5) 0.8602(4) 0.3321(4) 0.0545(15) Uani 1 1 d . U . . .
H48 H 0.9494 0.8901 0.3288 0.065 Uiso 0.359(9) 1 calc R . P C 2
C49 C 0.8359(7) 0.8377(5) 0.2493(4) 0.074(2) Uani 1 1 d . U . . .
H49 H 0.8629 0.8505 0.1891 0.088 Uiso 1 1 calc R U . . .
C50 C 0.7472(9) 0.7977(6) 0.2562(5) 0.083(2) Uani 1 1 d . U . . .
H50 H 0.7102 0.7815 0.2011 0.100 Uiso 1 1 calc R . . . .
C51 C 0.7122(7) 0.7812(5) 0.3426(5) 0.068(2) Uani 1 1 d D U . . .
H51 H 0.6485 0.7549 0.3465 0.082 Uiso 0.641(9) 1 calc R . P C 1
C52 C 0.6352(11) 0.7207(11) 0.3202(9) 0.045(3) Uani 0.359(9) 1 d D U P C 2
H52A H 0.6183 0.7260 0.2528 0.067 Uiso 0.359(9) 1 calc R . P C 2
H52B H 0.6557 0.6573 0.3343 0.067 Uiso 0.359(9) 1 calc R . P C 2
H52C H 0.5778 0.7363 0.3581 0.067 Uiso 0.359(9) 1 calc R . P C 2
F14 F 1.0314(2) 0.6088(3) 0.5264(2) 0.0529(9) Uani 1 1 d . . . . .
F15 F 1.1484(2) 0.5919(2) 0.4137(2) 0.0443(7) Uani 1 1 d . . . . .
F16 F 1.0094(3) 0.6708(4) 0.3834(3) 0.0911(18) Uani 1 1 d . . . . .
F17 F 1.1231(4) 0.7269(4) 0.4801(7) 0.144(4) Uani 1 1 d . . . . .
B3 B 1.0781(4) 0.6487(3) 0.4508(4) 0.0306(10) Uani 1 1 d . . . . .
F10 F 0.4050(2) 0.4563(2) 0.3388(2) 0.0426(7) Uani 1 1 d . . . . .
F11 F 0.5483(3) 0.3807(3) 0.3615(2) 0.0611(11) Uani 1 1 d . . . . .
F12 F 0.4836(5) 0.3919(3) 0.2150(3) 0.105(2) Uani 1 1 d . . . . .
F13 F 0.5455(4) 0.5190(3) 0.2843(4) 0.0879(17) Uani 1 1 d . . . . .
B2 B 0.4958(6) 0.4364(4) 0.3008(5) 0.0503(17) Uani 1 1 d . . . . .
F6 F -0.1476(2) 0.0860(2) 0.4247(2) 0.0387(6) Uani 1 1 d . . . . .
F7 F -0.0336(2) 0.1023(2) 0.5433(2) 0.0415(7) Uani 1 1 d . . . . .
F8 F -0.0116(2) 0.1726(3) 0.4023(2) 0.0522(9) Uani 1 1 d . . . . .
F9 F -0.1307(3) 0.2213(3) 0.4994(4) 0.0796(15) Uani 1 1 d . . . . .
B1 B -0.0810(3) 0.1451(3) 0.4669(4) 0.0269(9) Uani 1 1 d . . . . .
F21 F 0.5941(2) 0.9599(2) 0.3421(2) 0.0427(7) Uani 1 1 d . . . . .
F22 F 0.454(3) 0.983(2) 0.239(3) 0.078(8) Uani 0.144(9) 1 d . . P D 2
F23 F 0.424(2) 0.960(2) 0.374(3) 0.078(8) Uani 0.144(9) 1 d . . P D 2
F24 F 0.480(2) 0.844(2) 0.309(3) 0.078(8) Uani 0.144(9) 1 d . . P D 2
B4 B 0.5015(5) 0.9367(4) 0.3058(4) 0.0374(11) Uani 1 1 d . . . . .
F18 F 0.5141(4) 0.8934(3) 0.2185(3) 0.0614(15) Uani 0.856(9) 1 d . . P D 1
F19 F 0.4554(4) 0.8790(4) 0.3649(3) 0.0608(16) Uani 0.856(9) 1 d . . P D 1
F20 F 0.4512(4) 1.0169(4) 0.2896(5) 0.0706(16) Uani 0.856(9) 1 d . . P D 1
F4 F 0.9692(3) 0.8916(3) 0.3229(3) 0.0394(13) Uani 0.641(9) 1 d . U P C 1
C38 C 0.5916(11) 0.5626(10) 0.4701(12) 0.040(3) Uani 0.300(8) 1 d D U P A 1
H38A H 0.6322 0.5830 0.4174 0.060 Uiso 0.300(8) 1 calc GR . P A 1
H38B H 0.5478 0.5130 0.4485 0.060 Uiso 0.300(8) 1 calc GR . P A 1
H38C H 0.6340 0.5399 0.5217 0.060 Uiso 0.300(8) 1 calc GR . P A 1

loop_
_atom_site_aniso_label
_atom_site_aniso_U_11
_atom_site_aniso_U_22
_atom_site_aniso_U_33
_atom_site_aniso_U_23
_atom_site_aniso_U_13
_atom_site_aniso_U_12
Zn1 0.0190(2) 0.0173(2) 0.0180(2) -0.00223(18) 0.00258(15) -0.00135(18)
F1 0.057(2) 0.0330(17) 0.091(3) 0.0208(17) 0.0018(19) -0.0096(15)
F2 0.0288(15) 0.052(2) 0.0496(18) 0.0037(15) 0.0001(13) -0.0095(14)
N1 0.0226(15) 0.0276(17) 0.0208(15) -0.0074(13) 0.0010(12) 0.0010(13)
N2 0.0310(17) 0.0237(16) 0.0211(15) -0.0019(12) 0.0025(13) -0.0083(13)
N3 0.0224(14) 0.0195(15) 0.0204(14) -0.0021(11) 0.0006(11) -0.0007(11)
N4 0.0321(18) 0.0282(18) 0.0244(16) 0.0005(14) 0.0090(13) 0.0015(14)
N5 0.0210(16) 0.0291(19) 0.0314(18) -0.0064(14) 0.0029(13) -0.0055(14)
N6 0.0223(15) 0.0219(15) 0.0171(14) 0.0011(12) -0.0008(11) 0.0021(12)
C1 0.0246(19) 0.039(2) 0.028(2) -0.0101(17) 0.0086(16) 0.0037(17)
C2 0.028(2) 0.039(2) 0.0255(19) -0.0068(16) 0.0112(15) -0.0084(17)
C3 0.032(2) 0.031(2) 0.0180(17) -0.0020(16) -0.0015(15) -0.0028(17)
C4 0.0267(18) 0.028(2) 0.0200(17) -0.0045(14) -0.0021(14) -0.0017(15)
C5 0.031(2) 0.0199(18) 0.032(2) -0.0077(15) -0.0007(16) -0.0004(15)
C6 0.032(2) 0.0205(18) 0.031(2) -0.0069(15) -0.0037(16) 0.0031(15)
C7 0.0230(18) 0.032(2) 0.029(2) -0.0075(16) -0.0028(15) 0.0045(16)
C8 0.028(2) 0.0248(19) 0.0271(19) -0.0022(15) 0.0005(15) -0.0053(15)
C9 0.034(2) 0.037(2) 0.034(2) 0.0033(19) -0.0055(18) -0.0120(19)
C10 0.044(3) 0.043(3) 0.032(2) 0.008(2) -0.005(2) -0.014(2)
C11 0.058(3) 0.051(3) 0.021(2) 0.0015(19) 0.010(2) -0.016(3)
C12 0.040(3) 0.044(3) 0.027(2) 0.004(2) 0.0129(19) 0.005(2)
C13 0.037(3) 0.085(5) 0.033(3) -0.001(3) 0.008(2) 0.023(3)
C14 0.043(2) 0.024(2) 0.031(2) 0.0069(16) 0.0014(18) -0.0084(18)
C15 0.024(2) 0.026(2) 0.046(3) -0.0019(18) 0.0058(18) -0.0082(16)
C16 0.026(2) 0.024(2) 0.081(4) 0.001(2) 0.010(2) -0.0032(17)
C17 0.022(2) 0.027(3) 0.099(5) -0.021(3) 0.005(3) -0.0049(18)
C18 0.026(2) 0.045(3) 0.073(4) -0.034(3) 0.005(2) -0.008(2)
C19 0.023(2) 0.043(3) 0.045(3) -0.022(2) 0.0040(18) -0.0047(18)
C20 0.0232(17) 0.0217(18) 0.030(2) 0.0019(15) 0.0023(15) -0.0058(14)
C21 0.0221(19) 0.028(2) 0.0187(17) 0.0052(15) -0.0005(14) -0.0008(16)
C22 0.0250(19) 0.042(3) 0.025(2) 0.0091(18) 0.0006(15) -0.0007(17)
C23 0.030(2) 0.051(3) 0.0234(19) 0.0099(18) 0.0060(16) 0.0166(19)
C24 0.038(2) 0.039(2) 0.0221(19) 0.0023(16) -0.0005(16) 0.0187(19)
C25 0.033(2) 0.0255(19) 0.0219(18) -0.0006(14) -0.0018(15) 0.0067(16)
Zn2 0.0173(2) 0.0222(2) 0.0248(2) -0.00620(18) -0.00118(17) 0.00060(18)
F3 0.0196(18) 0.036(2) 0.039(2) 0.0022(16) 0.0029(14) 0.0076(15)
F5 0.065(4) 0.024(3) 0.176(7) 0.024(3) -0.035(4) 0.009(2)
N7 0.0269(15) 0.0166(14) 0.0224(14) -0.0004(11) 0.0061(12) -0.0008(11)
N8 0.0317(18) 0.0241(17) 0.0286(17) 0.0005(13) -0.0034(14) 0.0025(13)
N9 0.0227(15) 0.0262(16) 0.0252(15) -0.0085(13) 0.0035(12) -0.0012(12)
N10 0.043(2) 0.036(2) 0.0284(18) -0.0033(15) -0.0119(15) 0.0009(17)
N11 0.0242(15) 0.0304(17) 0.0190(14) -0.0005(13) 0.0007(12) -0.0038(13)
N12 0.026(2) 0.054(3) 0.064(3) -0.033(2) -0.0149(19) 0.0161(19)
C40 0.031(3) 0.028(2) 0.105(4) -0.019(3) -0.014(3) 0.0063(19)
C41 0.043(3) 0.024(3) 0.196(7) -0.013(4) -0.014(4) 0.007(2)
C42 0.022(3) 0.043(4) 0.230(8) -0.072(4) -0.007(4) 0.006(3)
C43 0.031(3) 0.103(6) 0.182(8) -0.102(5) -0.019(5) 0.017(4)
C44 0.027(3) 0.131(6) 0.102(5) -0.089(4) -0.017(3) 0.028(3)
C26 0.036(2) 0.0246(19) 0.0216(17) 0.0020(14) 0.0079(15) -0.0023(15)
C27 0.045(3) 0.032(2) 0.0220(19) 0.0032(16) 0.0033(17) -0.0046(19)
C28 0.032(2) 0.038(2) 0.034(2) -0.0054(18) -0.0152(17) 0.0038(17)
C29 0.027(2) 0.038(2) 0.031(2) -0.0137(17) -0.0057(16) -0.0043(17)
C30 0.031(2) 0.0209(18) 0.033(2) -0.0028(15) 0.0110(16) -0.0031(15)
C31 0.032(2) 0.0201(18) 0.0280(19) -0.0029(14) 0.0087(15) -0.0039(15)
C32 0.0230(17) 0.0254(19) 0.032(2) 0.0009(16) 0.0048(15) 0.0055(14)
C33 0.027(2) 0.033(2) 0.0194(17) 0.0062(16) 0.0030(14) -0.0024(17)
C34 0.026(2) 0.058(3) 0.024(2) 0.015(2) 0.0018(16) -0.0045(18)
C35 0.035(2) 0.068(3) 0.0206(19) 0.0124(19) -0.0046(16) -0.023(2)
C36 0.046(3) 0.059(3) 0.023(2) -0.003(2) 0.0034(18) -0.029(2)
C37 0.044(2) 0.036(2) 0.025(2) -0.0040(17) 0.0073(17) -0.0173(19)
C39 0.053(3) 0.030(2) 0.056(3) 0.011(2) -0.011(2) 0.004(2)
C45 0.059(12) 0.142(14) 0.102(9) -0.092(7) -0.004(7) 0.033(11)
C46 0.0247(19) 0.034(2) 0.032(2) -0.0107(17) 0.0090(16) -0.0015(16)
C47 0.036(2) 0.031(2) 0.0259(19) -0.0048(16) 0.0073(16) 0.0083(17)
C48 0.068(3) 0.055(3) 0.042(3) 0.010(2) 0.026(2) 0.034(3)
C49 0.133(5) 0.064(4) 0.024(2) 0.003(2) 0.010(3) 0.061(4)
C50 0.143(6) 0.062(4) 0.043(3) -0.005(3) -0.035(4) 0.028(4)
C51 0.098(5) 0.049(4) 0.056(4) -0.003(3) -0.048(3) -0.001(4)
C52 0.056(7) 0.057(8) 0.021(6) -0.004(5) -0.016(5) 0.004(6)
F14 0.0306(14) 0.097(3) 0.0308(15) 0.0128(16) 0.0026(12) 0.0032(16)
F15 0.0540(18) 0.0339(15) 0.0456(16) 0.0037(13) 0.0173(14) 0.0120(13)
F16 0.045(2) 0.163(5) 0.066(3) 0.073(3) 0.0164(18) 0.026(3)
F17 0.080(3) 0.070(3) 0.284(9) -0.107(5) 0.089(5) -0.049(3)
B3 0.023(2) 0.026(2) 0.043(3) 0.0007(19) 0.0098(19) -0.0008(17)
F10 0.0516(17) 0.0363(15) 0.0397(15) -0.0135(12) -0.0048(13) 0.0095(13)
F11 0.074(2) 0.066(2) 0.0441(19) 0.0242(16) 0.0153(16) 0.0382(19)
F12 0.203(6) 0.082(3) 0.0288(17) -0.0072(18) 0.002(3) 0.091(4)
F13 0.084(3) 0.062(3) 0.119(4) 0.050(3) 0.039(3) 0.027(2)
B2 0.080(5) 0.036(3) 0.036(3) 0.010(2) 0.017(3) 0.033(3)
F6 0.0465(16) 0.0324(14) 0.0368(14) 0.0033(11) -0.0097(12) -0.0127(12)
F7 0.0318(14) 0.063(2) 0.0294(13) 0.0073(13) -0.0028(11) -0.0082(13)
F8 0.0345(15) 0.074(2) 0.0480(18) 0.0316(17) -0.0023(13) -0.0119(15)
F9 0.051(2) 0.048(2) 0.140(4) -0.045(3) -0.008(2) 0.0179(17)
B1 0.022(2) 0.025(2) 0.034(2) -0.0030(17) -0.0007(17) 0.0001(16)
F21 0.0430(16) 0.0403(16) 0.0448(16) -0.0175(13) 0.0043(13) -0.0099(13)
F22 0.066(11) 0.054(12) 0.115(19) 0.004(11) 0.007(11) -0.028(9)
F23 0.066(11) 0.054(12) 0.115(19) 0.004(11) 0.007(11) -0.028(9)
F24 0.066(11) 0.054(12) 0.115(19) 0.004(11) 0.007(11) -0.028(9)
B4 0.049(3) 0.028(2) 0.036(2) 0.001(2) -0.005(2) -0.008(2)
F18 0.089(3) 0.067(3) 0.0280(18) -0.0135(18) -0.0005(18) -0.031(2)
F19 0.067(3) 0.078(4) 0.037(2) 0.025(2) -0.0022(19) -0.037(3)
F20 0.072(3) 0.042(3) 0.096(4) 0.004(3) -0.020(3) 0.008(2)
F4 0.038(2) 0.043(3) 0.039(2) 0.0001(19) 0.0189(17) -0.0010(18)
C38 0.037(7) 0.043(7) 0.040(8) -0.003(6) -0.009(6) -0.013(5)

loop_
_atom_type_symbol
_atom_type_description
_atom_type_scat_dispersion_real
_atom_type_scat_dispersion_imag
_atom_type_scat_source
C C 0.0033 0.0016 'International Tables Vol C Tables 4.2.6.8 and 6.1.1.4'
H H 0.0000 0.0000 'International Tables Vol C Tables 4.2.6.8 and 6.1.1.4'
B B 0.0013 0.0007 'International Tables Vol C Tables 4.2.6.8 and 6.1.1.4'
F F 0.0171 0.0103 'International Tables Vol C Tables 4.2.6.8 and 6.1.1.4'
N N 0.0061 0.0033 'International Tables Vol C Tables 4.2.6.8 and 6.1.1.4'
Zn Zn 0.2839 1.4301 'International Tables Vol C Tables 4.2.6.8 and 6.1.1.4'

loop_
_geom_angle_atom_site_label_1
_geom_angle_atom_site_label_2
_geom_angle_atom_site_label_3
_geom_angle
N1 Zn1 N2 80.07(14)
N1 Zn1 N3 79.37(12)
N1 Zn1 N4 77.53(13)
N2 Zn1 N3 78.95(12)
N2 Zn1 N4 148.90(14)
N3 Zn1 N4 117.23(13)
N5 Zn1 N1 113.15(13)
N5 Zn1 N2 76.60(13)
N5 Zn1 N3 149.81(14)
N5 Zn1 N4 92.70(14)
N5 Zn1 N6 94.90(13)
N6 Zn1 N1 151.95(13)
N6 Zn1 N2 107.21(13)
N6 Zn1 N3 75.71(12)
N6 Zn1 N4 102.70(13)
C1 N1 Zn1 110.6(3)
C1 N1 C6 113.5(3)
C6 N1 Zn1 103.3(2)
C7 N1 Zn1 107.2(2)
C7 N1 C1 111.3(3)
C7 N1 C6 110.4(3)
C2 N2 Zn1 102.4(3)
C2 N2 C3 112.8(3)
C3 N2 Zn1 111.7(3)
C14 N2 Zn1 106.2(3)
C14 N2 C2 112.3(3)
C14 N2 C3 110.9(4)
C4 N3 Zn1 104.9(2)
C5 N3 Zn1 110.8(2)
C5 N3 C4 112.1(3)
C20 N3 Zn1 105.6(2)
C20 N3 C4 110.6(3)
C20 N3 C5 112.4(3)
C8 N4 Zn1 112.1(3)
C8 N4 C12 116.7(4)
C12 N4 Zn1 131.1(3)
C15 N5 Zn1 113.1(3)
C15 N5 C19 119.3(4)
C19 N5 Zn1 127.4(4)
C21 N6 Zn1 113.2(3)
C21 N6 C25 119.3(4)
C25 N6 Zn1 127.5(3)
N1 C1 H1A 109.5
N1 C1 H1B 109.5
N1 C1 C2 110.7(3)
H1A C1 H1B 108.1
C2 C1 H1A 109.5
C2 C1 H1B 109.5
N2 C2 C1 110.6(3)
N2 C2 H2A 109.5
N2 C2 H2B 109.5
C1 C2 H2A 109.5
C1 C2 H2B 109.5
H2A C2 H2B 108.1
N2 C3 H3A 109.4
N2 C3 H3B 109.4
H3A C3 H3B 108.0
C4 C3 N2 111.3(3)
C4 C3 H3A 109.4
C4 C3 H3B 109.4
N3 C4 C3 111.9(3)
N3 C4 H4A 109.2
N3 C4 H4B 109.2
C3 C4 H4A 109.2
C3 C4 H4B 109.2
H4A C4 H4B 107.9
N3 C5 H5A 109.6
N3 C5 H5B 109.6
N3 C5 C6 110.1(3)
H5A C5 H5B 108.2
C6 C5 H5A 109.6
C6 C5 H5B 109.6
N1 C6 C5 111.2(3)
N1 C6 H6A 109.4
N1 C6 H6B 109.4
C5 C6 H6A 109.4
C5 C6 H6B 109.4
H6A C6 H6B 108.0
N1 C7 H7A 109.1
N1 C7 H7B 109.1
N1 C7 C8 112.6(3)
H7A C7 H7B 107.8
C8 C7 H7A 109.1
C8 C7 H7B 109.1
N4 C8 C7 117.8(4)
N4 C8 C9 123.3(4)
C9 C8 C7 118.7(4)
C8 C9 H9 120.1
C10 C9 C8 119.7(5)
C10 C9 H9 120.1
C9 C10 H10 121.0
C9 C10 C11 118.0(5)
C11 C10 H10 121.0
C10 C11 H11 119.6
C10 C11 C12 120.8(5)
C12 C11 H11 119.6
N4 C12 C11 121.4(5)
N4 C12 C13 120.1(5)
C11 C12 C13 118.5(5)
C12 C13 H13A 109.5
C12 C13 H13B 109.5
C12 C13 H13C 109.5
H13A C13 H13B 109.5
H13A C13 H13C 109.5
H13B C13 H13C 109.5
N2 C14 H14A 109.6
N2 C14 H14B 109.6
N2 C14 C15 110.1(4)
H14A C14 H14B 108.2
C15 C14 H14A 109.6
C15 C14 H14B 109.6
N5 C15 C14 118.2(4)
N5 C15 C16 120.1(5)
C16 C15 C14 121.7(5)
F1 C16 C15 118.9(5)
F1 C16 C17 120.6(5)
C15 C16 C17 120.6(6)
C16 C17 H17 121.0
C18 C17 C16 117.9(5)
C18 C17 H17 121.0
C17 C18 H18 120.1
C17 C18 C19 119.9(5)
C19 C18 H18 120.1
N5 C19 C18 122.2(6)
N5 C19 H19 118.9
C18 C19 H19 118.9
N3 C20 H20A 109.9
N3 C20 H20B 109.9
N3 C20 C21 108.9(3)
H20A C20 H20B 108.3
C21 C20 H20A 109.9
C21 C20 H20B 109.9
N6 C21 C20 118.1(4)
N6 C21 C22 119.4(4)
C22 C21 C20 122.5(4)
F2 C22 C21 118.4(4)
F2 C22 C23 119.8(4)
C23 C22 C21 121.8(5)
C22 C23 H23 121.0
C24 C23 C22 118.0(4)
C24 C23 H23 121.0
C23 C24 H24 120.5
C23 C24 C25 119.1(4)
C25 C24 H24 120.5
N6 C25 C24 122.4(4)
N6 C25 H25 118.8
C24 C25 H25 118.8
N7 Zn2 N9 79.88(12)
N7 Zn2 N12 150.77(18)
N8 Zn2 N7 79.63(13)
N8 Zn2 N9 80.10(14)
N8 Zn2 N12 76.30(17)
N9 Zn2 N12 111.61(15)
N10 Zn2 N7 114.13(15)
N10 Zn2 N8 150.15(15)
N10 Zn2 N9 76.80(15)
N10 Zn2 N11 98.15(14)
N10 Zn2 N12 94.9(2)
N11 Zn2 N7 77.12(13)
N11 Zn2 N8 111.03(14)
N11 Zn2 N9 151.90(14)
N11 Zn2 N12 96.29(16)
C26 N7 Zn2 104.4(2)
C31 N7 Zn2 111.2(2)
C31 N7 C26 112.3(3)
C32 N7 Zn2 105.6(2)
C32 N7 C26 110.7(3)
C32 N7 C31 112.2(3)
C27 N8 Zn2 111.2(3)
C28 N8 Zn2 103.3(3)
C28 N8 C27 112.5(4)
C39 N8 Zn2 106.0(3)
C39 N8 C27 110.6(4)
C39 N8 C28 112.7(4)
C29 N9 Zn2 110.3(3)
C30 N9 Zn2 103.2(2)
C30 N9 C29 113.1(3)
C46 N9 Zn2 107.7(2)
C46 N9 C29 111.5(3)
C46 N9 C30 110.6(3)
C47 N10 Zn2 113.6(3)
C47 N10 C51 117.8(6)
C51 N10 Zn2 128.1(5)
C33 N11 Zn2 112.6(3)
C33 N11 C37 118.8(4)
C37 N11 Zn2 128.6(3)
C40 N12 Zn2 112.0(4)
C40 N12 C44 118.3(7)
C44 N12 Zn2 129.6(6)
N12 C40 C41 120.4(8)
N12 C40 C39 118.2(5)
C41 C40 C39 121.4(8)
F5 C41 C40 124.2(11)
F5 C41 C42 117.4(8)
C40 C41 H41 120.9
C40 C41 C42 118.2(10)
C42 C41 H41 120.9
C41 C42 H42 120.3
C43 C42 C41 119.4(8)
C43 C42 H42 120.3
C42 C43 H43 121.1
C44 C43 C42 117.9(10)
C44 C43 H43 121.1
N12 C44 H44 117.2
N12 C44 C45 127.4(11)
C43 C44 N12 125.6(11)
C43 C44 H44 117.2
C43 C44 C45 106.2(12)
N7 C26 H26A 109.4
N7 C26 H26B 109.4
N7 C26 C27 111.0(4)
H26A C26 H26B 108.0
C27 C26 H26A 109.4
C27 C26 H26B 109.4
N8 C27 C26 111.2(4)
N8 C27 H27A 109.4
N8 C27 H27B 109.4
C26 C27 H27A 109.4
C26 C27 H27B 109.4
H27A C27 H27B 108.0
N8 C28 H28A 109.3
N8 C28 H28B 109.3
N8 C28 C29 111.5(4)
H28A C28 H28B 108.0
C29 C28 H28A 109.3
C29 C28 H28B 109.3
N9 C29 C28 110.7(3)
N9 C29 H29A 109.5
N9 C29 H29B 109.5
C28 C29 H29A 109.5
C28 C29 H29B 109.5
H29A C29 H29B 108.1
N9 C30 H30A 109.3
N9 C30 H30B 109.3
N9 C30 C31 111.7(3)
H30A C30 H30B 107.9
C31 C30 H30A 109.3
C31 C30 H30B 109.3
N7 C31 C30 110.4(3)
N7 C31 H31A 109.6
N7 C31 H31B 109.6
C30 C31 H31A 109.6
C30 C31 H31B 109.6
H31A C31 H31B 108.1
N7 C32 H32A 109.7
N7 C32 H32B 109.7
N7 C32 C33 109.7(3)
H32A C32 H32B 108.2
C33 C32 H32A 109.7
C33 C32 H32B 109.7
N11 C33 C32 118.0(4)
N11 C33 C34 120.1(5)
C34 C33 C32 121.9(5)
F3 C34 C33 121.3(5)
F3 C34 C35 118.4(5)
C33 C34 H34 119.8
C33 C34 C35 120.4(5)
C35 C34 H34 119.8
C34 C35 H35 120.7
C36 C35 C34 118.7(4)
C36 C35 H35 120.7
C35 C36 H36 120.6
C35 C36 C37 118.9(5)
C37 C36 H36 120.6
N11 C37 C36 123.2(5)
N11 C37 H37 118.4
N11 C37 C38 125.9(8)
C36 C37 H37 118.4
C36 C37 C38 110.5(8)
N8 C39 C40 109.9(5)
N8 C39 H39A 109.7
N8 C39 H39B 109.7
C40 C39 H39A 109.7
C40 C39 H39B 109.7
H39A C39 H39B 108.2
C44 C45 H45A 109.5
C44 C45 H45B 109.5
C44 C45 H45C 109.5
H45A C45 H45B 109.5
H45A C45 H45C 109.5
H45B C45 H45C 109.5
N9 C46 H46A 109.6
N9 C46 H46B 109.6
N9 C46 C47 110.3(3)
H46A C46 H46B 108.1
C47 C46 H46A 109.6
C47 C46 H46B 109.6
N10 C47 C46 118.5(4)
N10 C47 C48 120.3(5)
C48 C47 C46 121.1(5)
C47 C48 H48 120.1
C47 C48 C49 119.7(7)
C49 C48 H48 120.1
F4 C48 C47 123.3(7)
F4 C48 C49 116.8(6)
C48 C49 H49 120.6
C50 C49 C48 118.8(6)
C50 C49 H49 120.6
C49 C50 H50 120.8
C51 C50 C49 118.4(7)
C51 C50 H50 120.8
N10 C51 C50 124.9(8)
N10 C51 H51 117.5
N10 C51 C52 132.0(9)
C50 C51 H51 117.5
C50 C51 C52 100.5(8)
C51 C52 H52A 109.5
C51 C52 H52B 109.5
C51 C52 H52C 109.5
H52A C52 H52B 109.5
H52A C52 H52C 109.5
H52B C52 H52C 109.5
F15 B3 F14 112.1(4)
F16 B3 F14 108.7(4)
F16 B3 F15 110.4(5)
F17 B3 F14 109.2(5)
F17 B3 F15 107.8(4)
F17 B3 F16 108.6(6)
F10 B2 F13 108.8(4)
F11 B2 F10 110.0(5)
F11 B2 F12 109.1(5)
F11 B2 F13 111.1(7)
F12 B2 F10 110.0(7)
F12 B2 F13 107.8(5)
F6 B1 F7 110.5(4)
F6 B1 F8 110.3(4)
F6 B1 F9 108.7(4)
F8 B1 F7 109.0(3)
F9 B1 F7 108.8(4)
F9 B1 F8 109.4(4)
F21 B4 F23 110.9(13)
F21 B4 F18 108.1(5)
F22 B4 F21 124.4(13)
F22 B4 F23 90(2)
F22 B4 F24 115(2)
F24 B4 F21 114.3(16)
F24 B4 F23 93(2)
F19 B4 F21 110.5(5)
F19 B4 F18 109.5(5)
F19 B4 F20 113.4(6)
F20 B4 F21 107.6(5)
F20 B4 F18 107.6(5)
C37 C38 H38A 109.5
C37 C38 H38B 109.5
C37 C38 H38C 109.5
H38A C38 H38B 109.5
H38A C38 H38C 109.5
H38B C38 H38C 109.5

loop_
_geom_bond_atom_site_label_1
_geom_bond_atom_site_label_2
_geom_bond_distance
Zn1 N1 2.185(3)
Zn1 N2 2.209(3)
Zn1 N3 2.223(3)
Zn1 N4 2.225(4)
Zn1 N5 2.166(4)
Zn1 N6 2.167(3)
F1 C16 1.317(7)
F2 C22 1.326(6)
N1 C1 1.486(5)
N1 C6 1.487(5)
N1 C7 1.469(5)
N2 C2 1.485(6)
N2 C3 1.501(6)
N2 C14 1.470(6)
N3 C4 1.493(5)
N3 C5 1.483(5)
N3 C20 1.468(5)
N4 C8 1.344(6)
N4 C12 1.360(6)
N5 C15 1.335(6)
N5 C19 1.345(6)
N6 C21 1.339(6)
N6 C25 1.350(5)
C1 H1A 0.9900
C1 H1B 0.9900
C1 C2 1.518(7)
C2 H2A 0.9900
C2 H2B 0.9900
C3 H3A 0.9900
C3 H3B 0.9900
C3 C4 1.499(6)
C4 H4A 0.9900
C4 H4B 0.9900
C5 H5A 0.9900
C5 H5B 0.9900
C5 C6 1.522(6)
C6 H6A 0.9900
C6 H6B 0.9900
C7 H7A 0.9900
C7 H7B 0.9900
C7 C8 1.496(6)
C8 C9 1.391(6)
C9 H9 0.9500
C9 C10 1.358(7)
C10 H10 0.9500
C10 C11 1.363(8)
C11 H11 0.9500
C11 C12 1.396(7)
C12 C13 1.470(7)
C13 H13A 0.9800
C13 H13B 0.9800
C13 H13C 0.9800
C14 H14A 0.9900
C14 H14B 0.9900
C14 C15 1.510(7)
C15 C16 1.386(6)
C16 C17 1.389(9)
C17 H17 0.9500
C17 C18 1.355(10)
C18 H18 0.9500
C18 C19 1.372(8)
C19 H19 0.9500
C20 H20A 0.9900
C20 H20B 0.9900
C20 C21 1.496(6)
C21 C22 1.389(6)
C22 C23 1.374(7)
C23 H23 0.9500
C23 C24 1.366(8)
C24 H24 0.9500
C24 C25 1.383(6)
C25 H25 0.9500
Zn2 N7 2.198(3)
Zn2 N8 2.191(4)
Zn2 N9 2.202(3)
Zn2 N10 2.159(4)
Zn2 N11 2.172(3)
Zn2 N12 2.206(5)
F3 C34 1.257(7)
F5 C41 1.179(14)
N7 C26 1.490(5)
N7 C31 1.487(5)
N7 C32 1.476(5)
N8 C27 1.494(6)
N8 C28 1.479(6)
N8 C39 1.461(6)
N9 C29 1.489(6)
N9 C30 1.484(6)
N9 C46 1.468(5)
N10 C47 1.334(7)
N10 C51 1.335(7)
N11 C33 1.342(6)
N11 C37 1.345(6)
N12 C40 1.317(10)
N12 C44 1.334(7)
C40 C41 1.384(8)
C40 C39 1.523(9)
C41 H41 0.9500
C41 C42 1.424(15)
C42 H42 0.9500
C42 C43 1.329(16)
C43 H43 0.9500
C43 C44 1.324(13)
C44 H44 0.9500
C44 C45 1.424(14)
C26 H26A 0.9900
C26 H26B 0.9900
C26 C27 1.506(7)
C27 H27A 0.9900
C27 H27B 0.9900
C28 H28A 0.9900
C28 H28B 0.9900
C28 C29 1.516(7)
C29 H29A 0.9900
C29 H29B 0.9900
C30 H30A 0.9900
C30 H30B 0.9900
C30 C31 1.522(6)
C31 H31A 0.9900
C31 H31B 0.9900
C32 H32A 0.9900
C32 H32B 0.9900
C32 C33 1.497(7)
C33 C34 1.386(6)
C34 H34 0.9500
C34 C35 1.396(8)
C35 H35 0.9500
C35 C36 1.350(9)
C36 H36 0.9500
C36 C37 1.376(7)
C37 H37 0.9500
C37 C38 1.394(12)
C39 H39A 0.9900
C39 H39B 0.9900
C45 H45A 0.9800
C45 H45B 0.9800
C45 H45C 0.9800
C46 H46A 0.9900
C46 H46B 0.9900
C46 C47 1.508(6)
C47 C48 1.378(7)
C48 H48 0.9500
C48 C49 1.393(11)
C48 F4 1.210(8)
C49 H49 0.9500
C49 C50 1.345(13)
C50 H50 0.9500
C50 C51 1.337(13)
C51 H51 0.9500
C51 C52 1.400(12)
C52 H52A 0.9800
C52 H52B 0.9800
C52 H52C 0.9800
F14 B3 1.378(6)
F15 B3 1.373(6)
F16 B3 1.363(7)
F17 B3 1.352(6)
F10 B2 1.385(8)
F11 B2 1.371(7)
F12 B2 1.381(8)
F13 B2 1.398(9)
F6 B1 1.377(5)
F7 B1 1.395(6)
F8 B1 1.381(6)
F9 B1 1.379(6)
F21 B4 1.393(7)
F22 B4 1.32(4)
F23 B4 1.47(4)
F24 B4 1.37(3)
B4 F18 1.397(7)
B4 F19 1.345(7)
B4 F20 1.369(8)
C38 H38A 0.9800
C38 H38B 0.9800
C38 H38C 0.9800

loop_
_geom_torsion_atom_site_label_1
_geom_torsion_atom_site_label_2
_geom_torsion_atom_site_label_3
_geom_torsion_atom_site_label_4
_geom_torsion
Zn1 N1 C1 C2 -18.7(4)
Zn1 N1 C6 C5 -54.4(4)
Zn1 N1 C7 C8 -38.7(4)
Zn1 N2 C2 C1 -53.7(4)
Zn1 N2 C3 C4 -17.1(5)
Zn1 N2 C14 C15 -40.8(4)
Zn1 N3 C4 C3 -49.9(4)
Zn1 N3 C5 C6 -16.8(4)
Zn1 N3 C20 C21 -44.6(4)
Zn1 N4 C8 C7 -1.7(5)
Zn1 N4 C8 C9 -177.5(3)
Zn1 N4 C12 C11 174.3(4)
Zn1 N4 C12 C13 -3.9(8)
Zn1 N5 C15 C14 4.8(5)
Zn1 N5 C15 C16 -174.3(3)
Zn1 N5 C19 C18 173.2(3)
Zn1 N6 C21 C20 2.0(4)
Zn1 N6 C21 C22 -177.4(3)
Zn1 N6 C25 C24 176.5(3)
F1 C16 C17 C18 179.0(5)
F2 C22 C23 C24 -179.2(4)
N1 C1 C2 N2 50.5(5)
N1 C7 C8 N4 28.1(5)
N1 C7 C8 C9 -155.9(4)
N2 C3 C4 N3 45.9(5)
N2 C14 C15 N5 25.5(6)
N2 C14 C15 C16 -155.4(4)
N3 C5 C6 N1 48.9(5)
N3 C20 C21 N6 30.2(5)
N3 C20 C21 C22 -150.5(4)
N4 C8 C9 C10 2.9(7)
N5 C15 C16 F1 179.6(4)
N5 C15 C16 C17 0.6(7)
N6 C21 C22 F2 179.3(4)
N6 C21 C22 C23 0.2(7)
C1 N1 C6 C5 65.4(4)
C1 N1 C7 C8 -159.9(4)
C2 N2 C3 C4 -131.9(4)
C2 N2 C14 C15 70.4(4)
C3 N2 C2 C1 66.6(4)
C3 N2 C14 C15 -162.4(4)
C4 N3 C5 C6 -133.6(4)
C4 N3 C20 C21 68.4(4)
C5 N3 C4 C3 70.4(4)
C5 N3 C20 C21 -165.5(3)
C6 N1 C1 C2 -134.4(4)
C6 N1 C7 C8 73.2(4)
C7 N1 C1 C2 100.4(4)
C7 N1 C6 C5 -168.8(3)
C7 C8 C9 C10 -172.9(4)
C8 N4 C12 C11 -0.2(8)
C8 N4 C12 C13 -178.4(5)
C8 C9 C10 C11 -1.5(7)
C9 C10 C11 C12 -0.6(8)
C10 C11 C12 N4 1.5(9)
C10 C11 C12 C13 179.7(6)
C12 N4 C8 C7 173.8(4)
C12 N4 C8 C9 -2.0(7)
C14 N2 C2 C1 -167.3(3)
C14 N2 C3 C4 101.2(4)
C14 C15 C16 F1 0.5(7)
C14 C15 C16 C17 -178.4(5)
C15 N5 C19 C18 -1.4(7)
C15 C16 C17 C18 -2.0(7)
C16 C17 C18 C19 1.7(8)
C17 C18 C19 N5 0.0(8)
C19 N5 C15 C14 -179.8(4)
C19 N5 C15 C16 1.1(6)
C20 N3 C4 C3 -163.3(3)
C20 N3 C5 C6 101.1(4)
C20 C21 C22 F2 -0.1(6)
C20 C21 C22 C23 -179.2(4)
C21 N6 C25 C24 -0.7(6)
C21 C22 C23 C24 -0.1(7)
C22 C23 C24 C25 -0.4(6)
C23 C24 C25 N6 0.8(6)
C25 N6 C21 C20 179.6(4)
C25 N6 C21 C22 0.2(6)
Zn2 N7 C26 C27 51.2(4)
Zn2 N7 C31 C30 16.9(4)
Zn2 N7 C32 C33 43.4(4)
Zn2 N8 C27 C26 17.8(5)
Zn2 N8 C28 C29 52.8(4)
Zn2 N8 C39 C40 43.4(5)
Zn2 N9 C29 C28 17.8(4)
Zn2 N9 C30 C31 52.4(4)
Zn2 N9 C46 C47 37.2(4)
Zn2 N10 C47 C46 -5.0(5)
Zn2 N10 C47 C48 172.1(4)
Zn2 N10 C51 C50 -168.9(6)
Zn2 N10 C51 C52 -11.0(16)
Zn2 N11 C33 C32 1.5(5)
Zn2 N11 C33 C34 178.4(3)
Zn2 N11 C37 C36 -177.9(3)
Zn2 N11 C37 C38 -6.0(11)
Zn2 N12 C40 C41 173.8(5)
Zn2 N12 C40 C39 -4.4(6)
Zn2 N12 C44 C43 -174.3(5)
Zn2 N12 C44 C45 -5.4(17)
F3 C34 C35 C36 178.7(4)
F5 C41 C42 C43 179.1(8)
N7 C26 C27 N8 -47.3(5)
N7 C32 C33 N11 -31.6(5)
N7 C32 C33 C34 151.6(4)
N8 C28 C29 N9 -48.9(5)
N9 C30 C31 N7 -48.0(5)
N9 C46 C47 N10 -22.7(6)
N9 C46 C47 C48 160.2(4)
N10 C47 C48 C49 -1.6(8)
N10 C47 C48 F4 -175.6(5)
N11 C33 C34 F3 -178.4(4)
N11 C33 C34 C35 0.3(6)
N12 C40 C41 F5 -174.4(7)
N12 C40 C41 C42 -0.4(9)
N12 C40 C39 N8 -27.3(7)
C40 N12 C44 C43 1.0(9)
C40 N12 C44 C45 169.8(15)
C40 C41 C42 C43 4.7(11)
C41 C40 C39 N8 154.6(5)
C41 C42 C43 C44 -5.9(11)
C42 C43 C44 N12 3.3(12)
C42 C43 C44 C45 -167.5(13)
C44 N12 C40 C41 -2.3(8)
C44 N12 C40 C39 179.5(5)
C26 N7 C31 C30 133.5(4)
C26 N7 C32 C33 -69.1(4)
C27 N8 C28 C29 -67.3(5)
C27 N8 C39 C40 164.0(4)
C28 N8 C27 C26 133.2(4)
C28 N8 C39 C40 -69.0(5)
C29 N9 C30 C31 -66.8(5)
C29 N9 C46 C47 158.3(4)
C30 N9 C29 C28 132.8(4)
C30 N9 C46 C47 -74.9(4)
C31 N7 C26 C27 -69.4(4)
C31 N7 C32 C33 164.7(3)
C32 N7 C26 C27 164.5(4)
C32 N7 C31 C30 -101.1(4)
C32 C33 C34 F3 -1.6(7)
C32 C33 C34 C35 177.1(4)
C33 N11 C37 C36 1.3(6)
C33 N11 C37 C38 173.1(10)
C33 C34 C35 C36 -0.1(7)
C34 C35 C36 C37 0.4(7)
C35 C36 C37 N11 -1.1(7)
C35 C36 C37 C38 -174.0(9)
C37 N11 C33 C32 -177.8(4)
C37 N11 C33 C34 -0.9(6)
C39 N8 C27 C26 -99.8(5)
C39 N8 C28 C29 166.8(4)
C39 C40 C41 F5 3.7(11)
C39 C40 C41 C42 177.7(6)
C46 N9 C29 C28 -101.9(4)
C46 N9 C30 C31 167.4(3)
C46 C47 C48 C49 175.5(5)
C46 C47 C48 F4 1.5(8)
C47 N10 C51 C50 2.4(11)
C47 N10 C51 C52 160.3(12)
C47 C48 C49 C50 1.8(9)
C48 C49 C50 C51 0.0(11)
C49 C50 C51 N10 -2.2(13)
C49 C50 C51 C52 -165.7(10)
C51 N10 C47 C46 -177.6(5)
C51 N10 C47 C48 -0.4(8)
F4 C48 C49 C50 176.2(7)
